data_2200763
loop_
_publ_author_name
'Anderson, Kirsty M.'
'K\"undig, E. Peter'
'Norman, Nicholas C.'
'Orpen, A. Guy'
'Pardoe, Jennifer A.J.'
'Smith, David W.'
'Timms, Peter L.'

_publ_section_title Dicarbonylbis(1,4-difluoro-2,3,5,6-tetramethyl-1,4-diboracyclohexa-2,5-diene)molybdenum
_journal_issue 10
_journal_name_full 'Acta Crystallographica Section E'
_journal_page_first m419
_journal_page_last m420
_journal_paper_doi 10.1107/S1600536801014167
_journal_volume 57
_journal_year 2001
_chemical_formula_iupac '[Mo (C8 H12 B2 F2)2 (C O)2]'
_chemical_formula_moiety 'C18 H24 B4 F4 Mo O2'
_chemical_formula_sum 'C18 H24 B4 F4 Mo O2'
_chemical_formula_weight 487.55
_chemical_name_systematic
;
?
;
_space_group_IT_number 14
_symmetry_cell_setting monoclinic
_symmetry_space_group_name_Hall '-P 2yn'
_symmetry_space_group_name_H-M 'P 1 21/n 1'
_audit_creation_method SHELXL-97
_cell_angle_alpha 90.00
_cell_angle_beta 102.074(9)
_cell_angle_gamma 90.00
_cell_formula_units_Z 8
_cell_length_a 14.9106(10)
_cell_length_b 8.9361(6)
_cell_length_c 30.252(2)
_cell_measurement_reflns_used 494
_cell_measurement_temperature 173(2)
_cell_measurement_theta_max 50
_cell_measurement_theta_min 3
_cell_volume 3941.7(5)
_computing_cell_refinement SMART
_computing_data_collection 'SMART (Bruker, 1998)'
_computing_data_reduction 'SAINT (Bruker, 1998)'
_computing_molecular_graphics SHELXTL
_computing_publication_material SHELXTL
_computing_structure_refinement SHELXTL
_computing_structure_solution 'SHELXTL (Bruker, 1998)'
_diffrn_ambient_temperature 173(2)
_diffrn_measured_fraction_theta_full .996
_diffrn_measured_fraction_theta_max .996
_diffrn_measurement_device_type 'Siemens CCD area-detector'
_diffrn_measurement_method '\w scans with narrow frames'
_diffrn_radiation_monochromator graphite
_diffrn_radiation_source 'fine-focus sealed tube'
_diffrn_radiation_type MoK\a
_diffrn_radiation_wavelength .71073
_diffrn_reflns_av_R_equivalents .0259
_diffrn_reflns_av_sigmaI/netI .0332
_diffrn_reflns_limit_h_max 19
_diffrn_reflns_limit_h_min -19
_diffrn_reflns_limit_k_max 11
_diffrn_reflns_limit_k_min -8
_diffrn_reflns_limit_l_max 38
_diffrn_reflns_limit_l_min -39
_diffrn_reflns_number 24739
_diffrn_reflns_theta_full 27.51
_diffrn_reflns_theta_max 27.51
_diffrn_reflns_theta_min 1.68
_diffrn_standards_decay_% none
_exptl_absorpt_coefficient_mu .714
_exptl_absorpt_correction_T_max .730
_exptl_absorpt_correction_T_min .573
_exptl_absorpt_correction_type multi-scan
_exptl_absorpt_process_details '(SADABS; Sheldrick, 1996)'
_exptl_crystal_colour Yellow
_exptl_crystal_density_diffrn 1.643
_exptl_crystal_density_meas ?
_exptl_crystal_density_method 'not measured'
_exptl_crystal_description Block
_exptl_crystal_F_000 1968
_exptl_crystal_size_max .5
_exptl_crystal_size_mid .3
_exptl_crystal_size_min .3
_refine_diff_density_max .502
_refine_diff_density_min -.608
_refine_ls_extinction_coef .00059(5)
_refine_ls_extinction_method SHELXL97
_refine_ls_goodness_of_fit_ref .977
_refine_ls_hydrogen_treatment constr
_refine_ls_matrix_type full
_refine_ls_number_parameters 540
_refine_ls_number_reflns 9039
_refine_ls_number_restraints 0
_refine_ls_restrained_S_all .977
_refine_ls_R_factor_all .0318
_refine_ls_R_factor_gt .0231
_refine_ls_shift/su_max .004
_refine_ls_shift/su_mean .000
_refine_ls_structure_factor_coef Fsqd
_refine_ls_weighting_details 'calc w = 1/[\s^2^(Fo^2^)+(0.0259P)^2^] where P = (Fo^2^+2Fc^2^)/3'
_refine_ls_weighting_scheme calc
_refine_ls_wR_factor_ref .0526
_reflns_number_gt 7446
_reflns_number_total 9039
_reflns_threshold_expression I>2\s(I)
_cod_data_source_file wn6036.cif
_cod_data_source_block I
_cod_depositor_comments
;
The following automatic conversions were performed:
'_symmetry_cell_setting' value 'Monoclinic' changed to 'monoclinic'
according to '/home/saulius/struct/CIF-dictionaries/cif_core.dic'
dictionary named 'cif_core.dic' version 2.4.1 from 2010-06-29.

Automatic conversion script
Id: cif_fix_enum 1527 2010-12-29 10:47:43Z saulius 

The following automatic conversions were performed:

'_symmetry_cell_setting' value 'Monoclinic' changed to 'monoclinic'
according to /home/saulius/struct/CIF-dictionaries/cif_core.dic
dictionary named 'cif_core.dic' version 2.4.1 from 2010-06-29.

Automatic conversion script
Id: cif_fix_values 1715 2011-07-08 13:25:40Z adriana 

The following automatic conversions were performed:

'_exptl_crystal_density_meas' value 'not measured' was changed to '?'
- the value is perceived as not measured.

Automatic conversion script
Id: cif_fix_values 3008 2015-01-20 13:52:24Z robertas 
;
_cod_original_sg_symbol_H-M 'P 21/n'
_cod_database_code 2200763
_cod_database_fobs_code 2200763

loop_
_symmetry_equiv_pos_as_xyz
'x, y, z'
'-x+1/2, y+1/2, -z+1/2'
'-x, -y, -z'
'x-1/2, -y-1/2, z-1/2'

loop_
_atom_site_label
_atom_site_fract_x
_atom_site_fract_y
_atom_site_fract_z
_atom_site_U_iso_or_equiv
_atom_site_adp_type
_atom_site_calc_flag
_atom_site_refinement_flags
_atom_site_occupancy
_atom_site_disorder_assembly
_atom_site_disorder_group
_atom_site_type_symbol
Mo1 .118430(10) .895528(16) .106372(5) .01529(4) Uani d . 1 . . Mo
C1 .06972(13) .8590(2) .04129(7) .0240(4) Uani d . 1 . . C
O1 .04511(10) .83535(17) .00340(5) .0352(3) Uani d . 1 . . O
C2 .11510(13) 1.1090(2) .08756(6) .0243(4) Uani d . 1 . . C
O2 .11014(10) 1.23185(16) .07697(5) .0356(3) Uani d . 1 . . O
B1 .05369(15) .8163(3) .17645(7) .0248(5) Uani d . 1 . . B
B2 -.05420(14) .8603(2) .08570(7) .0230(5) Uani d . 1 . . B
B3 .25254(15) .7275(3) .14741(8) .0292(5) Uani d . 1 . . B
B4 .27317(15) 1.0012(2) .09956(8) .0249(5) Uani d . 1 . . B
F1 .08575(8) .79000(14) .22113(4) .0342(3) Uani d . 1 . . F
F2 -.11559(7) .87392(13) .04538(4) .0303(3) Uani d . 1 . . F
F3 .26152(8) .59715(14) .17107(4) .0428(3) Uani d . 1 . . F
F4 .29780(8) 1.12666(13) .07880(4) .0352(3) Uani d . 1 . . F
C3 .04805(14) 1.1077(2) .19211(7) .0300(4) Uani d . 1 . . C
H3A -.0082 1.1389 .2014 .045 Uiso calc R 1 . . H
H3B .0716 1.1911 .1768 .045 Uiso calc R 1 . . H
H3C .0941 1.0784 .2188 .045 Uiso calc R 1 . . H
C4 .02729(12) .9752(2) .15986(6) .0223(4) Uani d . 1 . . C
C5 -.03158(12) .9939(2) .11720(6) .0221(4) Uani d . 1 . . C
C6 -.07795(13) 1.1433(2) .10365(7) .0270(4) Uani d . 1 . . C
H6A -.1274 1.1585 .1200 .040 Uiso calc R 1 . . H
H6B -.1035 1.1436 .0711 .040 Uiso calc R 1 . . H
H6C -.0329 1.2241 .1111 .040 Uiso calc R 1 . . H
C7 -.02945(14) .5775(2) .06584(7) .0308(5) Uani d . 1 . . C
H7A -.0735 .5099 .0754 .046 Uiso calc R 1 . . H
H7B .0272 .5228 .0652 .046 Uiso calc R 1 . . H
H7C -.0556 .6161 .0356 .046 Uiso calc R 1 . . H
C8 -.00847(12) .7073(2) .09890(6) .0226(4) Uani d . 1 . . C
C9 .04192(13) .6850(2) .14312(6) .0235(4) Uani d . 1 . . C
C10 .06966(14) .5283(2) .15980(7) .0321(5) Uani d . 1 . . C
H10J .0149 .4713 .1625 .048 Uiso calc R 1 . . H
H10K .1115 .5340 .1894 .048 Uiso calc R 1 . . H
H10L .1006 .4783 .1383 .048 Uiso calc R 1 . . H
C11 .27131(15) .8797(3) .22355(7) .0439(6) Uani d . 1 . . C
H11A .3357 .9021 .2368 .066 Uiso calc R 1 . . H
H11B .2552 .7819 .2343 .066 Uiso calc R 1 . . H
H11C .2320 .9570 .2326 .066 Uiso calc R 1 . . H
C12 .25755(13) .8770(2) .17253(6) .0283(4) Uani d . 1 . . C
C13 .26427(13) 1.0092(2) .14884(6) .0264(4) Uani d . 1 . . C
C14 .27648(15) 1.1597(3) .17300(8) .0392(5) Uani d . 1 . . C
H14A .3379 1.1651 .1924 .059 Uiso calc R 1 . . H
H14B .2303 1.1704 .1916 .059 Uiso calc R 1 . . H
H14C .2691 1.2404 .1506 .059 Uiso calc R 1 . . H
C15 .22395(15) .5757(2) .07059(8) .0371(5) Uani d . 1 . . C
H15A .2802 .5492 .0605 .056 Uiso calc R 1 . . H
H15B .1732 .5852 .0443 .056 Uiso calc R 1 . . H
H15C .2096 .4973 .0907 .056 Uiso calc R 1 . . H
C16 .23771(12) .7236(2) .09588(7) .0249(4) Uani d . 1 . . C
C17 .25451(12) .8563(2) .07290(6) .0221(4) Uani d . 1 . . C
C18 .25990(13) .8541(2) .02343(6) .0310(5) Uani d . 1 . . C
H18A .3221 .8265 .0207 .047 Uiso calc R 1 . . H
H18B .2450 .9536 .0103 .047 Uiso calc R 1 . . H
H18C .2161 .7808 .0073 .047 Uiso calc R 1 . . H
Mo2 .635253(10) .667490(16) .144034(5) .01456(4) Uani d . 1 . . Mo
C101 .64875(12) .7194(2) .20863(6) .0229(4) Uani d . 1 . . C
O101 .66209(10) .74962(17) .24640(4) .0341(4) Uani d . 1 . . O
C102 .66101(13) .4597(2) .16570(6) .0250(4) Uani d . 1 . . C
O102 .66956(10) .33844(16) .17830(5) .0365(4) Uani d . 1 . . O
B101 .48716(14) .7310(3) .17005(7) .0236(5) Uani d . 1 . . B
B102 .49326(14) .6813(3) .07644(7) .0253(5) Uani d . 1 . . B
B103 .72851(15) .8539(3) .10422(8) .0293(5) Uani d . 1 . . B
B104 .79139(15) .5618(3) .13769(8) .0269(5) Uani d . 1 . . B
F101 .46801(8) .75863(13) .21132(4) .0324(3) Uani d . 1 . . F
F102 .47775(8) .66100(14) .03081(4) .0369(3) Uani d . 1 . . F
F103 .71376(9) .99352(14) .08663(5) .0467(4) Uani d . 1 . . F
F104 .83624(8) .43080(14) .15060(4) .0422(3) Uani d . 1 . . F
C103 .46876(15) .4454(2) .18314(8) .0371(5) Uani d . 1 . . C
H10G .4026 .4329 .1805 .056 Uiso calc R 1 . . H
H10H .4976 .4696 .2145 .056 Uiso calc R 1 . . H
H10I .4949 .3523 .1743 .056 Uiso calc R 1 . . H
C104 .48612(12) .5716(2) .15234(6) .0243(4) Uani d . 1 . . C
C105 .49431(12) .5463(2) .10709(7) .0254(4) Uani d . 1 . . C
C106 .48646(15) .3889(2) .08730(7) .0349(5) Uani d . 1 . . C
H10A .4239 .3517 .0851 .052 Uiso calc R 1 . . H
H10B .5298 .3226 .1069 .052 Uiso calc R 1 . . H
H10C .5007 .3912 .0571 .052 Uiso calc R 1 . . H
C107 .52507(14) 1.0166(2) .16278(7) .0318(5) Uani d . 1 . . C
H10D .4701 1.0765 .1513 .048 Uiso calc R 1 . . H
H10E .5784 1.0649 .1546 .048 Uiso calc R 1 . . H
H10F .5347 1.0087 .1957 .048 Uiso calc R 1 . . H
C108 .51282(12) .8618(2) .14215(6) .0219(4) Uani d . 1 . . C
C109 .51141(12) .8392(2) .09610(6) .0233(4) Uani d . 1 . . C
C110 .51134(15) .9726(2) .06517(7) .0347(5) Uani d . 1 . . C
H11M .4539 1.0284 .0628 .052 Uiso calc R 1 . . H
H11N .5167 .9378 .0351 .052 Uiso calc R 1 . . H
H11O .5633 1.0379 .0776 .052 Uiso calc R 1 . . H
C111 .66774(16) .7386(3) .02298(7) .0487(7) Uani d . 1 . . C
H11G .7184 .7316 .0070 .073 Uiso calc R 1 . . H
H11H .6388 .8372 .0176 .073 Uiso calc R 1 . . H
H11I .6223 .6607 .0118 .073 Uiso calc R 1 . . H
C112 .70439(13) .7171(3) .07328(6) .0299(5) Uani d . 1 . . C
C113 .73057(13) .5740(2) .09058(6) .0281(4) Uani d . 1 . . C
C114 .71287(16) .4355(3) .06088(8) .0484(7) Uani d . 1 . . C
H11P .7578 .4308 .0415 .073 Uiso calc R 1 . . H
H11Q .6509 .4405 .0420 .073 Uiso calc R 1 . . H
H11R .7184 .3460 .0800 .073 Uiso calc R 1 . . H
C115 .78149(15) .9703(2) .18572(8) .0384(5) Uani d . 1 . . C
H11J .8470 .9949 .1927 .058 Uiso calc R 1 . . H
H11K .7613 .9475 .2138 .058 Uiso calc R 1 . . H
H11L .7466 1.0557 .1707 .058 Uiso calc R 1 . . H
C116 .76526(12) .8348(2) .15459(7) .0251(4) Uani d . 1 . . C
C117 .80070(12) .6928(2) .17047(6) .0240(4) Uani d . 1 . . C
C118 .85520(14) .6700(3) .21833(7) .0360(5) Uani d . 1 . . C
H11D .9194 .6978 .2199 .054 Uiso calc R 1 . . H
H11E .8519 .5647 .2269 .054 Uiso calc R 1 . . H
H11F .8295 .7328 .2392 .054 Uiso calc R 1 . . H

loop_
_atom_site_aniso_label
_atom_site_aniso_U_11
_atom_site_aniso_U_22
_atom_site_aniso_U_33
_atom_site_aniso_U_12
_atom_site_aniso_U_13
_atom_site_aniso_U_23
Mo1 .01401(7) .01448(8) .01732(8) -.00037(6) .00318(5) -.00074(6)
C1 .0188(9) .0246(11) .0291(10) .0000(8) .0061(8) .0002(8)
O1 .0292(8) .0525(10) .0224(7) -.0037(7) .0021(6) -.0057(7)
C2 .0205(9) .0242(11) .0282(10) -.0030(8) .0053(8) -.0015(8)
O2 .0329(8) .0212(8) .0528(10) -.0011(6) .0097(7) .0054(7)
B1 .0207(11) .0299(13) .0252(11) -.0018(9) .0081(9) .0034(9)
B2 .0152(10) .0270(12) .0281(11) -.0016(8) .0078(8) .0006(9)
B3 .0161(11) .0334(13) .0381(13) .0042(9) .0055(10) .0104(11)
B4 .0183(10) .0257(12) .0309(12) -.0019(9) .0057(9) -.0021(9)
F1 .0393(7) .0380(7) .0254(6) -.0013(6) .0068(5) .0049(5)
F2 .0223(6) .0341(7) .0318(6) .0027(5) -.0007(5) -.0026(5)
F3 .0328(7) .0416(8) .0525(8) .0080(6) .0053(6) .0225(6)
F4 .0337(7) .0289(7) .0470(7) -.0082(5) .0178(6) .0005(5)
C3 .0311(11) .0288(11) .0322(11) -.0008(9) .0112(9) -.0074(9)
C4 .0209(9) .0237(10) .0247(9) -.0022(8) .0102(8) -.0027(8)
C5 .0187(9) .0216(10) .0283(10) .0010(7) .0099(8) .0009(8)
C6 .0253(10) .0214(10) .0354(11) .0047(8) .0090(9) .0004(8)
C7 .0289(11) .0233(11) .0400(12) -.0041(8) .0069(9) -.0054(9)
C8 .0193(9) .0201(10) .0299(10) -.0027(8) .0087(8) -.0018(8)
C9 .0208(9) .0205(10) .0313(10) -.0014(7) .0098(8) .0033(8)
C10 .0318(11) .0223(11) .0429(12) -.0003(9) .0092(9) .0063(9)
C11 .0310(12) .0742(18) .0256(11) .0063(11) .0036(9) .0016(11)
C12 .0155(9) .0436(13) .0242(10) .0005(8) .0005(8) .0004(9)
C13 .0169(9) .0349(12) .0266(10) -.0039(8) .0026(8) -.0081(8)
C14 .0303(12) .0454(14) .0418(13) -.0112(10) .0073(10) -.0209(11)
C15 .0309(12) .0273(12) .0549(14) .0034(9) .0129(10) -.0082(10)
C16 .0169(9) .0229(10) .0350(11) .0027(8) .0058(8) -.0032(8)
C17 .0150(9) .0278(11) .0237(9) .0020(7) .0043(7) -.0011(8)
C18 .0238(10) .0431(13) .0277(10) -.0004(9) .0087(8) -.0048(9)
Mo2 .01347(7) .01412(8) .01569(7) -.00063(6) .00209(5) -.00011(6)
C101 .0184(9) .0243(10) .0259(10) -.0007(8) .0047(8) .0018(8)
O101 .0312(8) .0481(10) .0225(8) -.0013(7) .0043(6) -.0048(6)
C102 .0202(9) .0260(11) .0281(10) .0008(8) .0036(8) -.0017(8)
O102 .0348(8) .0234(8) .0489(9) .0046(6) .0036(7) .0099(7)
B101 .0162(10) .0274(12) .0272(11) .0016(9) .0046(9) .0013(9)
B102 .0159(10) .0329(14) .0254(11) .0010(9) .0003(9) -.0017(9)
B103 .0192(11) .0305(13) .0391(13) -.0026(9) .0082(10) .0095(10)
B104 .0186(11) .0302(13) .0339(12) .0018(9) .0099(9) -.0003(10)
F101 .0316(7) .0393(8) .0293(6) .0048(5) .0134(5) .0005(5)
F102 .0363(7) .0472(8) .0236(6) -.0008(6) -.0020(5) -.0045(5)
F103 .0339(7) .0379(8) .0663(9) -.0061(6) .0056(6) .0240(7)
F104 .0321(7) .0335(7) .0621(9) .0118(6) .0124(6) -.0008(6)
C103 .0302(11) .0290(12) .0560(14) -.0010(9) .0178(10) .0099(10)
C104 .0152(9) .0238(10) .0340(10) -.0008(7) .0057(8) .0041(8)
C105 .0180(9) .0225(10) .0330(10) -.0018(8) -.0010(8) -.0035(8)
C106 .0322(12) .0252(11) .0435(12) -.0045(9) -.0007(10) -.0089(9)
C107 .0317(11) .0231(11) .0396(12) .0014(9) .0051(9) -.0027(9)
C108 .0172(9) .0171(10) .0301(10) .0030(7) .0021(8) .0007(7)
C109 .0182(9) .0232(10) .0273(10) .0027(8) .0022(8) .0063(8)
C110 .0374(12) .0293(12) .0377(12) .0065(9) .0085(10) .0122(9)
C111 .0335(13) .090(2) .0223(11) -.0091(13) .0057(10) .0077(11)
C112 .0189(10) .0507(13) .0213(10) -.0047(9) .0069(8) -.0003(9)
C113 .0227(10) .0365(12) .0279(10) -.0038(9) .0117(8) -.0106(9)
C114 .0394(13) .0594(17) .0492(14) -.0103(12) .0157(11) -.0323(13)
C115 .0343(12) .0326(13) .0518(14) -.0128(10) .0170(11) -.0142(10)
C116 .0170(9) .0287(11) .0317(10) -.0064(8) .0098(8) -.0034(8)
C117 .0143(9) .0327(12) .0257(10) -.0024(8) .0055(7) -.0018(8)
C118 .0232(11) .0544(15) .0290(11) -.0001(10) .0023(9) .0007(10)

loop_
_atom_type_symbol
_atom_type_description
_atom_type_scat_dispersion_real
_atom_type_scat_dispersion_imag
_atom_type_scat_source
C C .0033 .0016 'International Tables Vol C Tables 4.2.6.8 and 6.1.1.4'
H H .0000 .0000 'International Tables Vol C Tables 4.2.6.8 and 6.1.1.4'
B B .0013 .0007 'International Tables Vol C Tables 4.2.6.8 and 6.1.1.4'
F F .0171 .0103 'International Tables Vol C Tables 4.2.6.8 and 6.1.1.4'
Mo Mo -1.6832 .6857 'International Tables Vol C Tables 4.2.6.8 and 6.1.1.4'
O O .0106 .0060 'International Tables Vol C Tables 4.2.6.8 and 6.1.1.4'

loop_
_geom_angle_atom_site_label_1
_geom_angle_atom_site_label_2
_geom_angle_atom_site_label_3
_geom_angle
C1 Mo1 C2 83.77(8)
C1 Mo1 C16 83.78(7)
C2 Mo1 C16 123.12(7)
C1 Mo1 C4 124.87(7)
C2 Mo1 C4 85.71(7)
C16 Mo1 C4 143.39(7)
C1 Mo1 C17 74.40(7)
C2 Mo1 C17 89.57(7)
C16 Mo1 C17 33.77(6)
C4 Mo1 C17 159.32(6)
C1 Mo1 C5 92.08(7)
C2 Mo1 C5 74.29(7)
C16 Mo1 C5 161.25(6)
C4 Mo1 C5 33.33(6)
C17 Mo1 C5 160.15(6)
C1 Mo1 C13 132.68(7)
C2 Mo1 C13 73.99(7)
C16 Mo1 C13 74.99(6)
C4 Mo1 C13 94.96(6)
C17 Mo1 C13 64.41(6)
C5 Mo1 C13 119.90(6)
C1 Mo1 C8 71.72(7)
C2 Mo1 C8 130.16(7)
C16 Mo1 C8 97.10(6)
C4 Mo1 C8 74.91(6)
C17 Mo1 C8 122.41(6)
C5 Mo1 C8 64.32(6)
C13 Mo1 C8 151.47(6)
C1 Mo1 B2 65.92(7)
C2 Mo1 B2 94.88(7)
C16 Mo1 B2 128.62(7)
C4 Mo1 B2 61.33(7)
C17 Mo1 B2 139.26(6)
C5 Mo1 B2 35.21(6)
C13 Mo1 B2 154.94(7)
C8 Mo1 B2 35.62(6)
C1 Mo1 B4 97.54(7)
C2 Mo1 B4 65.74(7)
C16 Mo1 B4 61.36(7)
C4 Mo1 B4 126.13(7)
C17 Mo1 B4 35.25(6)
C5 Mo1 B4 137.39(7)
C13 Mo1 B4 35.24(6)
C8 Mo1 B4 157.40(7)
B2 Mo1 B4 156.54(7)
C1 Mo1 C12 146.45(7)
C2 Mo1 C12 104.64(7)
C16 Mo1 C12 64.24(6)
C4 Mo1 C12 88.45(6)
C17 Mo1 C12 73.27(6)
C5 Mo1 C12 121.46(6)
C13 Mo1 C12 31.95(6)
C8 Mo1 C12 119.88(6)
B2 Mo1 C12 142.75(7)
B4 Mo1 C12 59.22(7)
C1 Mo1 C9 101.88(7)
C2 Mo1 C9 147.05(7)
C16 Mo1 C9 89.82(6)
C4 Mo1 C9 64.24(6)
C17 Mo1 C9 123.31(6)
C5 Mo1 C9 73.09(6)
C13 Mo1 C9 119.50(6)
C8 Mo1 C9 32.09(6)
B2 Mo1 C9 59.80(6)
B4 Mo1 C9 143.10(7)
C12 Mo1 C9 88.56(6)
O1 C1 Mo1 177.02(16)
O2 C2 Mo1 177.63(17)
F1 B1 C4 120.05(18)
F1 B1 C9 119.38(18)
C4 B1 C9 120.55(17)
F1 B1 Mo1 138.13(14)
C4 B1 Mo1 66.07(10)
C9 B1 Mo1 71.55(10)
F2 B2 C5 120.54(18)
F2 B2 C8 119.09(17)
C5 B2 C8 120.37(17)
F2 B2 Mo1 131.55(13)
C5 B2 Mo1 70.60(10)
C8 B2 Mo1 71.07(10)
F3 B3 C16 119.7(2)
F3 B3 C12 119.8(2)
C16 B3 C12 120.52(19)
F3 B3 Mo1 136.71(14)
C16 B3 Mo1 66.00(11)
C12 B3 Mo1 71.69(11)
F4 B4 C17 119.35(18)
F4 B4 C13 119.69(18)
C17 B4 C13 120.96(18)
F4 B4 Mo1 132.47(14)
C17 B4 Mo1 70.00(10)
C13 B4 Mo1 70.86(11)
C5 C4 C3 119.85(17)
C5 C4 B1 118.58(17)
C3 C4 B1 120.46(17)
C5 C4 Mo1 75.70(10)
C3 C4 Mo1 125.99(12)
B1 C4 Mo1 78.75(11)
C4 C5 C6 120.79(16)
C4 C5 B2 119.61(17)
C6 C5 B2 119.46(17)
C4 C5 Mo1 70.97(10)
C6 C5 Mo1 130.23(12)
B2 C5 Mo1 74.19(10)
C9 C8 C7 120.93(17)
C9 C8 B2 119.43(17)
C7 C8 B2 119.12(17)
C9 C8 Mo1 76.46(11)
C7 C8 Mo1 128.22(12)
B2 C8 Mo1 73.31(10)
C8 C9 C10 120.14(17)
C8 C9 B1 118.87(17)
C10 C9 B1 120.14(17)
C8 C9 Mo1 71.45(10)
C10 C9 Mo1 134.83(13)
B1 C9 Mo1 73.99(11)
C13 C12 C11 120.03(19)
C13 C12 B3 118.99(18)
C11 C12 B3 120.17(19)
C13 C12 Mo1 71.24(11)
C11 C12 Mo1 135.10(14)
B3 C12 Mo1 73.86(11)
C12 C13 C14 121.00(18)
C12 C13 B4 119.49(18)
C14 C13 B4 118.94(18)
C12 C13 Mo1 76.81(11)
C14 C13 Mo1 127.54(13)
B4 C13 Mo1 73.90(11)
C17 C16 C15 119.85(18)
C17 C16 B3 118.47(18)
C15 C16 B3 120.60(19)
C17 C16 Mo1 75.20(11)
C15 C16 Mo1 126.34(13)
B3 C16 Mo1 78.78(11)
C16 C17 C18 121.53(17)
C16 C17 B4 118.82(17)
C18 C17 B4 119.54(17)
C16 C17 Mo1 71.03(10)
C18 C17 Mo1 128.55(12)
B4 C17 Mo1 74.75(11)
C101 Mo2 C102 85.42(8)
C101 Mo2 C116 79.12(7)
C102 Mo2 C116 116.23(7)
C101 Mo2 C105 117.41(7)
C102 Mo2 C105 79.80(7)
C116 Mo2 C105 158.96(7)
C101 Mo2 C117 76.55(7)
C102 Mo2 C117 82.26(7)
C116 Mo2 C117 34.00(6)
C105 Mo2 C117 156.04(6)
C101 Mo2 C104 83.53(7)
C102 Mo2 C104 75.81(7)
C116 Mo2 C104 157.72(6)
C105 Mo2 C104 33.88(6)
C117 Mo2 C104 151.40(6)
C101 Mo2 C113 139.54(7)
C102 Mo2 C113 78.72(7)
C116 Mo2 C113 75.18(6)
C105 Mo2 C113 96.18(6)
C117 Mo2 C113 64.64(6)
C104 Mo2 C113 126.85(6)
C101 Mo2 C108 77.50(7)
C102 Mo2 C108 138.22(7)
C116 Mo2 C108 97.72(6)
C105 Mo2 C108 75.05(6)
C117 Mo2 C108 128.60(6)
C104 Mo2 C108 64.67(6)
C113 Mo2 C108 136.27(7)
C101 Mo2 B104 104.76(7)
C102 Mo2 B104 64.01(8)
C116 Mo2 B104 61.34(7)
C105 Mo2 B104 121.10(7)
C117 Mo2 B104 35.36(7)
C104 Mo2 B104 137.77(7)
C113 Mo2 B104 35.02(7)
C108 Mo2 B104 157.33(7)
C101 Mo2 B101 63.89(7)
C102 Mo2 B101 103.08(7)
C116 Mo2 B101 122.84(7)
C105 Mo2 B101 61.27(7)
C117 Mo2 B101 139.23(7)
C104 Mo2 B101 35.30(7)
C113 Mo2 B101 156.06(7)
C108 Mo2 B101 35.27(7)
B104 Mo2 B101 164.42(7)
C101 Mo2 C109 109.07(7)
C102 Mo2 C109 143.61(7)
C116 Mo2 C109 99.51(6)
C105 Mo2 C109 63.85(6)
C117 Mo2 C109 132.87(6)
C104 Mo2 C109 73.07(6)
C113 Mo2 C109 105.62(6)
C108 Mo2 C109 31.83(6)
B104 Mo2 C109 136.76(7)
B101 Mo2 C109 58.82(6)
C101 Mo2 C112 142.89(7)
C102 Mo2 C112 110.46(7)
C116 Mo2 C112 63.78(6)
C105 Mo2 C112 98.72(6)
C117 Mo2 C112 72.92(6)
C104 Mo2 C112 132.07(6)
C113 Mo2 C112 31.87(7)
C108 Mo2 C112 105.95(7)
B104 Mo2 C112 58.48(7)
B101 Mo2 C112 137.03(7)
C109 Mo2 C112 78.33(6)
O101 C101 Mo2 175.97(16)
O102 C102 Mo2 175.21(17)
F101 B101 C104 120.32(18)
F101 B101 C108 119.36(18)
C104 B101 C108 120.29(17)
F101 B101 Mo2 133.09(14)
C104 B101 Mo2 68.27(10)
C108 B101 Mo2 70.70(10)
F102 B102 C105 119.32(18)
F102 B102 C109 119.63(18)
C105 B102 C109 121.04(18)
F102 B102 Mo2 136.23(14)
C105 B102 Mo2 65.35(10)
C109 B102 Mo2 72.09(11)
F103 B103 C116 119.5(2)
F103 B103 C112 119.7(2)
C116 B103 C112 120.82(19)
F103 B103 Mo2 135.02(15)
C116 B103 Mo2 65.27(10)
C112 B103 Mo2 72.25(11)
F104 B104 C117 120.07(19)
F104 B104 C113 119.27(19)
C117 B104 C113 120.64(19)
F104 B104 Mo2 134.04(14)
C117 B104 Mo2 68.12(10)
C113 B104 Mo2 70.79(11)
C105 C104 C103 122.29(18)
C105 C104 B101 119.53(17)
C103 C104 B101 118.01(18)
C105 C104 Mo2 72.10(10)
C103 C104 Mo2 126.77(13)
B101 C104 Mo2 76.43(11)
C104 C105 B102 118.07(18)
C104 C105 C106 120.76(18)
B102 C105 C106 120.21(18)
C104 C105 Mo2 74.01(10)
B102 C105 Mo2 79.84(11)
C106 C105 Mo2 125.63(13)
C109 C108 C107 121.08(17)
C109 C108 B101 118.84(17)
C107 C108 B101 119.44(17)
C109 C108 Mo2 77.47(11)
C107 C108 Mo2 126.76(13)
B101 C108 Mo2 74.03(11)
C108 C109 C110 119.86(18)
C108 C109 B102 118.82(17)
C110 C109 B102 120.48(18)
C108 C109 Mo2 70.69(10)
C110 C109 Mo2 135.90(13)
B102 C109 Mo2 73.74(11)
C113 C112 C111 120.1(2)
C113 C112 B103 119.05(18)
C111 C112 B103 120.0(2)
C113 C112 Mo2 70.46(11)
C111 C112 Mo2 136.48(14)
B103 C112 Mo2 73.54(11)
C112 C113 C114 121.36(19)
C112 C113 B104 118.53(18)
C114 C113 B104 119.3(2)
C112 C113 Mo2 77.68(11)
C114 C113 Mo2 126.90(14)
B104 C113 Mo2 74.19(11)
C117 C116 B103 118.08(18)
C117 C116 C115 120.14(19)
B103 C116 C115 120.65(19)
C117 C116 Mo2 73.91(10)
B103 C116 Mo2 79.94(11)
C115 C116 Mo2 126.41(13)
C116 C117 C118 121.97(18)
C116 C117 B104 119.37(18)
C118 C117 B104 118.44(18)
C116 C117 Mo2 72.09(10)
C118 C117 Mo2 127.09(13)
B104 C117 Mo2 76.52(11)

loop_
_geom_bond_atom_site_label_1
_geom_bond_atom_site_label_2
_geom_bond_site_symmetry_2
_geom_bond_distance
_geom_bond_publ_flag
Mo1 C1 . 1.9780(19) ?
Mo1 C2 . 1.988(2) ?
Mo1 C16 . 2.4208(18) ?
Mo1 C4 . 2.4272(17) ?
Mo1 C17 . 2.4749(18) ?
Mo1 C5 . 2.4881(18) ?
Mo1 C13 . 2.4983(18) ?
Mo1 C8 . 2.5064(18) ?
Mo1 B2 . 2.538(2) ?
Mo1 B4 . 2.541(2) ?
Mo1 C12 . 2.5689(19) ?
Mo1 C9 . 2.5703(18) ?
C1 O1 . 1.148(2) ?
C2 O2 . 1.141(2) ?
B1 F1 . 1.357(2) ?
B1 C4 . 1.530(3) ?
B1 C9 . 1.533(3) ?
B2 F2 . 1.369(2) ?
B2 C5 . 1.521(3) ?
B2 C8 . 1.543(3) ?
B3 F3 . 1.359(3) ?
B3 C16 . 1.528(3) ?
B3 C12 . 1.531(3) ?
B4 F4 . 1.372(2) ?
B4 C17 . 1.520(3) ?
B4 C13 . 1.526(3) ?
C3 C4 . 1.524(3) ?
C4 C5 . 1.411(3) ?
C5 C6 . 1.519(2) ?
C7 C8 . 1.521(3) ?
C8 C9 . 1.405(3) ?
C9 C10 . 1.517(3) ?
C11 C12 . 1.514(3) ?
C12 C13 . 1.396(3) ?
C13 C14 . 1.524(3) ?
C15 C16 . 1.519(3) ?
C16 C17 . 1.423(3) ?
C17 C18 . 1.516(2) ?
Mo2 C101 . 1.9772(19) ?
Mo2 C102 . 1.980(2) ?
Mo2 C116 . 2.4160(18) ?
Mo2 C105 . 2.4199(18) ?
Mo2 C117 . 2.4395(18) ?
Mo2 C104 . 2.4446(18) ?
Mo2 C113 . 2.5089(18) ?
Mo2 C108 . 2.5113(18) ?
Mo2 B104 . 2.556(2) ?
Mo2 B101 . 2.558(2) ?
Mo2 C109 . 2.5976(18) ?
Mo2 C112 . 2.6009(18) ?
C101 O101 . 1.150(2) ?
C102 O102 . 1.147(2) ?
B101 F101 . 1.360(2) ?
B101 C104 . 1.521(3) ?
B101 C108 . 1.536(3) ?
B102 F102 . 1.363(2) ?
B102 C105 . 1.520(3) ?
B102 C109 . 1.533(3) ?
B103 F103 . 1.356(3) ?
B103 C116 . 1.517(3) ?
B103 C112 . 1.536(3) ?
B104 F104 . 1.364(3) ?
B104 C117 . 1.521(3) ?
B104 C113 . 1.525(3) ?
C103 C104 . 1.519(3) ?
C104 C105 . 1.418(3) ?
C105 C106 . 1.523(3) ?
C107 C108 . 1.513(3) ?
C108 C109 . 1.403(3) ?
C109 C110 . 1.515(3) ?
C111 C112 . 1.518(3) ?
C112 C113 . 1.406(3) ?
C113 C114 . 1.520(3) ?
C115 C116 . 1.521(3) ?
C116 C117 . 1.420(3) ?
C117 C118 . 1.518(3) ?
